data_1528639
loop_
_publ_author_name
'Khosrawan-Sazedj, F.'

_publ_section_title
;
 The crystal structure of meta-uranocircite II, Ba (U O2)2 (P O4)2 (H2 O)6
;
_journal_name_full
;
TMPM. Tschermaks Mineralogische und Petrographische Mitteilungen (1979-)
;
_journal_page_first 193
_journal_page_last 204
_journal_volume 29
_journal_year 1982
_chemical_formula_sum 'Ba H12 O18 P2 U2'
_chemical_name_systematic 'Ba (U O2)2 (P O4)2 (H2 O)6'
_space_group_IT_number 14
_symmetry_space_group_name_Hall '-P 2ac'
_symmetry_space_group_name_H-M 'P 1 1 21/a'
_cell_angle_alpha 90
_cell_angle_beta 90
_cell_angle_gamma 89.95
_cell_formula_units_Z 4
_cell_length_a 9.789
_cell_length_b 9.882
_cell_length_c 16.868
_cell_volume 1631.724
_citation_journal_id_ASTM TTMMDZ
_cod_data_source_file Khosrawan-Sazedj_TTMMDZ_1982_472.cif
_cod_data_source_block H12Ba1O18P2U2
_cod_original_sg_symbol_Hall '-P 2ybc (z,x,y)'
_cod_original_formula_sum 'H12 Ba1 O18 P2 U2'
_cod_database_code 1528639

loop_
_symmetry_equiv_pos_as_xyz
x,y,z
-x+1/2,-y,z+1/2
-x,-y,-z
x-1/2,y,-z-1/2

loop_
_atom_site_label
_atom_site_type_symbol
_atom_site_fract_x
_atom_site_fract_y
_atom_site_fract_z
_atom_site_occupancy
_atom_site_U_iso_or_equiv
O16 O-2 0.7361 0.6752 0.0513 1 0.0
O7 O-2 0.5574 0.663 0.8026 1 0.0
O13 O-2 0.9197 0.1185 0.9415 1 0.0
O8 O-2 0.3665 0.7014 0.7066 1 0.0
O17 O-2 0.4132 0.5784 0.9546 1 0.0
O11 O-2 0.3763 0.1823 0.8115 1 0.0
P2 P+5 0.4799 0.2579 0.7585 1 0.0
O3 O-2 0.7071 1.0114 0.5934 1 0.0
O2 O-2 0.7141 0.5096 0.6951 1 0.0
O12 O-2 0.5834 0.3348 0.8109 1 0.0
O1 O-2 0.7406 0.5174 0.905 1 0.0
O14 O-2 0.5905 0.8972 0.9462 1 0.0
O10 O-2 0.4025 0.3621 0.7074 1 0.0
Ba1 Ba+2 0.87402 0.8294 0.94228 1 0.0
P1 P+5 0.4757 0.7622 0.7576 1 0.0
U2 U+6 0.72978 0.00705 0.69617 1 0.0
O5 O-2 0.4041 0.8583 0.8168 1 0.0
O6 O-2 0.564 0.842 0.7029 1 0.0
O9 O-2 0.5496 0.1591 0.7016 1 0.0
O4 O-2 0.7502 0.9919 0.8019 1 0.0
O18 O-2 0.6508 0.21 0.9637 1 0.0
O15 O-2 0.0658 0.6089 0.9526 1 0.0
U1 U+6 0.73137 0.5071 0.79811 1 0.0
